data_7031910
loop_
_publ_author_name
'Sasmal, Ashok'
'Garribba, Eugenio'
'G\'omez-Garc\'ia, Carlos J'
'Desplanches, C\'edric'
'Mitra, Samiran'

_publ_section_title
;
 Switching and redox isomerism in first-row transition metal complexes
 containing redox active Schiff base ligands.
;
_journal_issue 42
_journal_name_full 'Dalton transactions (Cambridge, England : 2003)'
_journal_page_first 15958
_journal_page_last 15967
_journal_paper_doi 10.1039/c4dt01699h
_journal_volume 43
_journal_year 2014
_chemical_formula_sum 'C40 H46 Cl2 Co N2 O4'
_chemical_formula_weight 748.62
_space_group_crystal_system monoclinic
_space_group_IT_number 14
_space_group_name_Hall '-P 2yn'
_space_group_name_H-M_alt 'P 1 21/n 1'
_symmetry_space_group_name_Hall '-P 2yn'
_symmetry_space_group_name_H-M 'P 1 21/n 1'
_atom_sites_solution_hydrogens geom
_audit_creation_method SHELXL-2014
_cell_angle_alpha 90
_cell_angle_beta 97.786(2)
_cell_angle_gamma 90
_cell_formula_units_Z 4
_cell_length_a 11.7645(3)
_cell_length_b 20.6993(6)
_cell_length_c 15.8548(4)
_cell_measurement_reflns_used 5820
_cell_measurement_temperature 293(2)
_cell_measurement_theta_max 24.56
_cell_measurement_theta_min 2.26
_cell_volume 3825.32(18)
_computing_cell_refinement 'Bruker SAINT'
_computing_data_collection 'Bruker APEX2'
_computing_data_reduction 'Bruker SAINT'
_computing_structure_refinement 'SHELXL-2014(Sheldrick, 2014)'
_computing_structure_solution 'SHELXS-2013(Sheldrick, 2013)'
_diffrn_ambient_temperature 293(2)
_diffrn_measured_fraction_theta_full 1.000
_diffrn_measured_fraction_theta_max 0.996
_diffrn_measurement_device_type 'Bruker APEX-II CCD'
_diffrn_measurement_method '\f and \w scans'
_diffrn_radiation_type MoK\a
_diffrn_radiation_wavelength 0.71073
_diffrn_reflns_av_R_equivalents 0.0830
_diffrn_reflns_av_unetI/netI 0.0711
_diffrn_reflns_Laue_measured_fraction_full 1.000
_diffrn_reflns_Laue_measured_fraction_max 0.996
_diffrn_reflns_limit_h_max 15
_diffrn_reflns_limit_h_min -15
_diffrn_reflns_limit_k_max 26
_diffrn_reflns_limit_k_min -26
_diffrn_reflns_limit_l_max 20
_diffrn_reflns_limit_l_min -19
_diffrn_reflns_number 61536
_diffrn_reflns_point_group_measured_fraction_full 1.000
_diffrn_reflns_point_group_measured_fraction_max 0.996
_diffrn_reflns_theta_full 25.242
_diffrn_reflns_theta_max 27.188
_diffrn_reflns_theta_min 1.627
_exptl_absorpt_coefficient_mu 0.630
_exptl_absorpt_correction_T_max 0.927
_exptl_absorpt_correction_T_min 0.904
_exptl_absorpt_correction_type multi-scan
_exptl_absorpt_process_details 'SADABS 2008/1 (Bruker AXS)'
_exptl_crystal_colour black
_exptl_crystal_density_diffrn 1.300
_exptl_crystal_description block
_exptl_crystal_F_000 1572.0
_exptl_crystal_size_max 0.16
_exptl_crystal_size_mid 0.14
_exptl_crystal_size_min 0.12
_refine_diff_density_max 0.263
_refine_diff_density_min -0.273
_refine_diff_density_rms 0.055
_refine_ls_extinction_method none
_refine_ls_goodness_of_fit_ref 0.890
_refine_ls_hydrogen_treatment constr
_refine_ls_matrix_type full
_refine_ls_number_parameters 442
_refine_ls_number_reflns 8487
_refine_ls_number_restraints 0
_refine_ls_restrained_S_all 0.890
_refine_ls_R_factor_all 0.1112
_refine_ls_R_factor_gt 0.0509
_refine_ls_shift/su_max 0.050
_refine_ls_shift/su_mean 0.008
_refine_ls_structure_factor_coef Fsqd
_refine_ls_weighting_details 'w=1/[\s^2^(Fo^2^)+(0.1158P)^2^+5.6379P] where P=(Fo^2^+2Fc^2^)/3'
_refine_ls_weighting_scheme calc
_refine_ls_wR_factor_gt 0.1335
_refine_ls_wR_factor_ref 0.1676
_reflns_Friedel_coverage 0.000
_reflns_number_gt 4804
_reflns_number_total 8487
_reflns_threshold_expression 'I > 2\s(I)'
_cod_data_source_file c4dt01699h2.cif
_cod_data_source_block 3RT
_cod_depositor_comments
;
The following automatic conversions were performed:

'_exptl_absorpt_correction_type' value 'Multi-scan' changed to
'multi-scan' according to
/usr/data/users/saulius/crontab/automatic-downloads/rss-feeds/RSC/lib/dictionaries/cif_core.dic
dictionary named 'cif_core.dic' version 2.4.2 from 2011-04-26.

Automatic conversion script
Id: cif_fix_values 2281 2013-09-26 08:29:07Z andrius 

 Adding full bibliography for 7031906--7031910.cif.
;
_cod_database_code 7031910
_shelx_space_group_comment
;
The symmetry employed for this shelxl refinement is uniquely defined
by the following loop, which should always be used as a source of
symmetry information in preference to the above space-group names.
They are only intended as comments.
;
_shelxl_version_number 2014-3

loop_
_space_group_symop_operation_xyz
'x, y, z'
'-x+1/2, y+1/2, -z+1/2'
'-x, -y, -z'
'x-1/2, -y-1/2, z-1/2'

loop_
_atom_site_label
_atom_site_type_symbol
_atom_site_fract_x
_atom_site_fract_y
_atom_site_fract_z
_atom_site_U_iso_or_equiv
_atom_site_adp_type
_atom_site_occupancy
_atom_site_site_symmetry_order
_atom_site_calc_flag
_atom_site_refinement_flags_posn
_atom_site_refinement_flags_adp
C25 C 1.0280(3) 0.28368(18) 0.2245(2) 0.0504(9) Uani 1 1 d . .
C33 C 0.7680(3) 0.02098(17) 0.3037(2) 0.0538(9) Uani 1 1 d . .
C26 C 0.9983(4) 0.2375(2) 0.2938(2) 0.0696(12) Uani 1 1 d . .
H26A H 1.0044 0.2600 0.3472 0.104 Uiso 1 1 calc R U
H26B H 0.9213 0.2219 0.2790 0.104 Uiso 1 1 calc R U
H26C H 1.0506 0.2017 0.2986 0.104 Uiso 1 1 calc R U
C29 C 1.2071(3) 0.20670(19) -0.0329(2) 0.0515(9) Uani 1 1 d . .
C35 C 0.8803(3) 0.0603(2) 0.3170(3) 0.0696(11) Uani 1 1 d . .
H35A H 0.8790 0.0893 0.3641 0.104 Uiso 1 1 calc R U
H35B H 0.9443 0.0315 0.3287 0.104 Uiso 1 1 calc R U
H35C H 0.8873 0.0847 0.2664 0.104 Uiso 1 1 calc R U
C37 C 0.3977(3) 0.11127(19) 0.3873(2) 0.0572(10) Uani 1 1 d . .
C31 C 1.3058(4) 0.1728(2) 0.0215(3) 0.0881(15) Uani 1 1 d . .
H31A H 1.3725 0.1736 -0.0073 0.132 Uiso 1 1 calc R U
H31B H 1.3224 0.1947 0.0752 0.132 Uiso 1 1 calc R U
H31C H 1.2849 0.1289 0.0310 0.132 Uiso 1 1 calc R U
C34 C 0.7610(4) -0.0192(2) 0.3841(3) 0.0859(15) Uani 1 1 d . .
H34A H 0.7598 0.0092 0.4319 0.129 Uiso 1 1 calc R U
H34B H 0.6923 -0.0447 0.3765 0.129 Uiso 1 1 calc R U
H34C H 0.8266 -0.0471 0.3942 0.129 Uiso 1 1 calc R U
C36 C 0.7697(4) -0.0252(2) 0.2288(3) 0.0788(13) Uani 1 1 d . .
H36A H 0.8339 -0.0540 0.2404 0.118 Uiso 1 1 calc R U
H36B H 0.6999 -0.0498 0.2208 0.118 Uiso 1 1 calc R U
H36C H 0.7765 -0.0009 0.1782 0.118 Uiso 1 1 calc R U
C28 C 1.1511(4) 0.3080(2) 0.2507(3) 0.0779(13) Uani 1 1 d . .
H28A H 1.1555 0.3306 0.3039 0.117 Uiso 1 1 calc R U
H28B H 1.2029 0.2719 0.2567 0.117 Uiso 1 1 calc R U
H28C H 1.1720 0.3368 0.2078 0.117 Uiso 1 1 calc R U
C40 C 0.3066(4) 0.1632(3) 0.3671(4) 0.107(2) Uani 1 1 d . .
H40A H 0.3422 0.2050 0.3723 0.160 Uiso 1 1 calc R U
H40B H 0.2689 0.1574 0.3100 0.160 Uiso 1 1 calc R U
H40C H 0.2514 0.1599 0.4062 0.160 Uiso 1 1 calc R U
C27 C 0.9480(4) 0.3421(2) 0.2178(3) 0.0761(13) Uani 1 1 d . .
H27A H 0.9555 0.3641 0.2715 0.114 Uiso 1 1 calc R U
H27B H 0.9681 0.3709 0.1747 0.114 Uiso 1 1 calc R U
H27C H 0.8702 0.3279 0.2029 0.114 Uiso 1 1 calc R U
C38 C 0.3402(4) 0.0452(2) 0.3789(3) 0.0828(14) Uani 1 1 d . .
H38A H 0.2833 0.0426 0.4168 0.124 Uiso 1 1 calc R U
H38B H 0.3044 0.0391 0.3213 0.124 Uiso 1 1 calc R U
H38C H 0.3968 0.0122 0.3932 0.124 Uiso 1 1 calc R U
C32 C 1.1844(4) 0.1745(3) -0.1192(3) 0.111(2) Uani 1 1 d . .
H32A H 1.2524 0.1764 -0.1464 0.167 Uiso 1 1 calc R U
H32B H 1.1635 0.1302 -0.1122 0.167 Uiso 1 1 calc R U
H32C H 1.1230 0.1965 -0.1537 0.167 Uiso 1 1 calc R U
C39 C 0.4550(4) 0.1209(3) 0.4792(3) 0.0947(17) Uani 1 1 d . .
H39A H 0.4913 0.1625 0.4845 0.142 Uiso 1 1 calc R U
H39B H 0.3981 0.1183 0.5171 0.142 Uiso 1 1 calc R U
H39C H 0.5117 0.0878 0.4934 0.142 Uiso 1 1 calc R U
C30 C 1.2428(4) 0.2766(2) -0.0467(3) 0.0782(13) Uani 1 1 d . .
H30A H 1.3091 0.2770 -0.0760 0.117 Uiso 1 1 calc R U
H30B H 1.1809 0.2990 -0.0802 0.117 Uiso 1 1 calc R U
H30C H 1.2607 0.2977 0.0074 0.117 Uiso 1 1 calc R U
Co1 Co 0.69598(3) 0.17550(2) 0.07895(3) 0.04164(15) Uani 1 1 d . .
Cl1 Cl 0.37514(11) 0.41638(5) 0.19403(9) 0.0882(4) Uani 1 1 d . .
Cl2 Cl 0.86937(11) -0.05681(5) -0.16336(8) 0.0831(4) Uani 1 1 d . .
O4 O 0.81885(18) 0.22567(11) 0.13744(13) 0.0459(6) Uani 1 1 d . .
O2 O 0.72999(19) 0.10986(12) 0.16033(14) 0.0505(6) Uani 1 1 d . .
N1 N 0.5884(2) 0.20319(13) 0.14699(15) 0.0398(6) Uani 1 1 d . .
N2 N 0.8076(2) 0.14583(13) 0.01511(15) 0.0394(6) Uani 1 1 d . .
O1 O 0.64834(19) 0.24661(12) 0.00829(13) 0.0485(6) Uani 1 1 d . .
C8 C 0.6583(3) 0.11186(16) 0.21765(19) 0.0423(7) Uani 1 1 d . .
C7 C 0.5731(3) 0.16121(16) 0.21019(19) 0.0403(7) Uani 1 1 d . .
C20 C 0.9116(3) 0.21849(16) 0.10478(18) 0.0389(7) Uani 1 1 d . .
C17 C 0.7874(3) -0.00008(19) -0.1182(2) 0.0578(9) Uani 1 1 d . .
C19 C 0.9082(2) 0.17668(15) 0.03019(19) 0.0390(7) Uani 1 1 d . .
O3 O 0.59391(19) 0.11884(12) 0.01068(15) 0.0546(6) Uani 1 1 d . .
C9 C 0.6667(3) 0.06730(16) 0.2869(2) 0.0431(8) Uani 1 1 d . .
C1 C 0.5460(3) 0.26314(16) 0.1250(2) 0.0413(7) Uani 1 1 d . .
C24 C 1.0039(3) 0.17352(17) -0.0153(2) 0.0446(8) Uani 1 1 d . .
H24 H 0.9992 0.1495 -0.0653 0.053 Uiso 1 1 calc R U
C11 C 0.4886(3) 0.11583(16) 0.3271(2) 0.0449(8) Uani 1 1 d . .
C12 C 0.4872(3) 0.16103(16) 0.26452(19) 0.0425(8) Uani 1 1 d . .
H12 H 0.4293 0.1920 0.2575 0.051 Uiso 1 1 calc R U
C18 C 0.8402(3) 0.05053(17) -0.0747(2) 0.0500(8) Uani 1 1 d . .
H18 H 0.9189 0.0566 -0.0721 0.060 Uiso 1 1 calc R U
C6 C 0.4802(3) 0.30392(17) 0.1701(2) 0.0480(8) Uani 1 1 d . .
H6 H 0.4588 0.2910 0.2219 0.058 Uiso 1 1 calc R U
C13 C 0.7731(3) 0.09347(16) -0.0337(2) 0.0432(8) Uani 1 1 d . .
C10 C 0.5808(3) 0.07098(16) 0.3373(2) 0.0472(8) Uani 1 1 d . .
H10 H 0.5833 0.0416 0.3820 0.057 Uiso 1 1 calc R U
C16 C 0.6676(4) -0.0092(2) -0.1251(3) 0.0655(11) Uani 1 1 d . .
H16 H 0.6336 -0.0432 -0.1577 0.079 Uiso 1 1 calc R U
C14 C 0.6517(3) 0.08249(18) -0.0343(2) 0.0479(8) Uani 1 1 d . .
C2 C 0.5805(3) 0.28432(17) 0.0466(2) 0.0428(8) Uani 1 1 d . .
C5 C 0.4481(3) 0.36293(18) 0.1364(2) 0.0530(9) Uani 1 1 d . .
C22 C 1.1074(3) 0.23930(16) 0.0937(2) 0.0442(8) Uani 1 1 d . .
H22 H 1.1777 0.2572 0.1158 0.053 Uiso 1 1 calc R U
C21 C 1.0180(3) 0.24745(16) 0.13957(19) 0.0417(7) Uani 1 1 d . .
C23 C 1.1017(3) 0.20517(17) 0.0136(2) 0.0427(7) Uani 1 1 d . .
C15 C 0.6017(3) 0.0308(2) -0.0848(2) 0.0614(10) Uani 1 1 d . .
H15 H 0.5228 0.0243 -0.0904 0.074 Uiso 1 1 calc R U
C4 C 0.4769(3) 0.38264(19) 0.0575(3) 0.0587(10) Uani 1 1 d . .
H4 H 0.4516 0.4224 0.0351 0.070 Uiso 1 1 calc R U
C3 C 0.5419(3) 0.34380(18) 0.0133(2) 0.0540(9) Uani 1 1 d . .
H3 H 0.5603 0.3571 -0.0392 0.065 Uiso 1 1 calc R U

loop_
_atom_site_aniso_label
_atom_site_aniso_U_11
_atom_site_aniso_U_22
_atom_site_aniso_U_33
_atom_site_aniso_U_23
_atom_site_aniso_U_13
_atom_site_aniso_U_12
C25 0.049(2) 0.062(2) 0.0406(18) -0.0117(17) 0.0090(15) -0.0021(17)
C33 0.051(2) 0.046(2) 0.066(2) 0.0122(18) 0.0101(17) 0.0083(16)
C26 0.078(3) 0.101(3) 0.0318(19) -0.002(2) 0.0113(18) -0.001(2)
C29 0.0342(17) 0.071(2) 0.052(2) -0.0106(18) 0.0165(15) -0.0008(17)
C35 0.049(2) 0.076(3) 0.082(3) 0.010(2) 0.002(2) 0.013(2)
C37 0.058(2) 0.066(2) 0.054(2) 0.0008(18) 0.0291(18) -0.0059(19)
C31 0.048(2) 0.109(4) 0.112(4) 0.020(3) 0.029(2) 0.020(2)
C34 0.084(3) 0.081(3) 0.094(3) 0.044(3) 0.016(3) 0.022(3)
C36 0.086(3) 0.049(2) 0.104(4) -0.011(2) 0.021(3) 0.012(2)
C28 0.068(3) 0.107(4) 0.059(3) -0.033(2) 0.009(2) -0.018(3)
C40 0.095(4) 0.117(4) 0.126(4) 0.027(4) 0.084(4) 0.031(3)
C27 0.086(3) 0.075(3) 0.068(3) -0.023(2) 0.016(2) 0.012(2)
C38 0.075(3) 0.096(4) 0.085(3) 0.001(3) 0.038(2) -0.032(3)
C32 0.064(3) 0.189(6) 0.091(3) -0.077(4) 0.050(3) -0.045(3)
C39 0.099(4) 0.136(5) 0.056(3) -0.019(3) 0.039(3) -0.039(3)
C30 0.063(3) 0.093(3) 0.085(3) 0.006(3) 0.038(2) -0.010(2)
Co1 0.0330(2) 0.0564(3) 0.0377(2) 0.0016(2) 0.01258(17) 0.0020(2)
Cl1 0.0903(8) 0.0548(6) 0.1290(11) -0.0099(6) 0.0491(8) 0.0082(6)
Cl2 0.1041(9) 0.0635(7) 0.0869(8) -0.0190(6) 0.0314(7) 0.0020(6)
O4 0.0373(12) 0.0633(15) 0.0396(12) -0.0046(11) 0.0144(9) 0.0056(11)
O2 0.0443(13) 0.0612(15) 0.0503(13) 0.0081(11) 0.0217(10) 0.0101(11)
N1 0.0322(13) 0.0525(17) 0.0357(14) 0.0033(12) 0.0086(10) 0.0039(12)
N2 0.0335(13) 0.0508(16) 0.0358(14) -0.0018(12) 0.0114(10) -0.0006(12)
O1 0.0485(13) 0.0613(15) 0.0379(12) 0.0064(11) 0.0136(10) 0.0017(11)
C8 0.0381(17) 0.052(2) 0.0379(17) 0.0000(15) 0.0107(13) 0.0005(15)
C7 0.0326(16) 0.050(2) 0.0397(17) 0.0026(14) 0.0117(13) 0.0027(14)
C20 0.0354(16) 0.0495(19) 0.0328(16) 0.0040(14) 0.0079(12) 0.0048(14)
C17 0.069(3) 0.056(2) 0.051(2) -0.0061(18) 0.0168(18) -0.004(2)
C19 0.0305(15) 0.0492(19) 0.0376(16) 0.0014(14) 0.0057(12) 0.0016(14)
O3 0.0388(13) 0.0694(17) 0.0571(15) -0.0009(13) 0.0119(11) -0.0054(12)
C9 0.0410(17) 0.0455(19) 0.0438(18) 0.0024(15) 0.0097(14) 0.0010(15)
C1 0.0304(16) 0.049(2) 0.0447(18) 0.0022(15) 0.0058(13) -0.0006(14)
C24 0.0397(17) 0.057(2) 0.0385(17) -0.0068(15) 0.0114(13) 0.0014(16)
C11 0.0476(19) 0.049(2) 0.0414(18) -0.0035(15) 0.0167(14) -0.0062(16)
C12 0.0346(16) 0.051(2) 0.0443(18) 0.0028(15) 0.0133(14) 0.0048(14)
C18 0.053(2) 0.056(2) 0.0439(19) -0.0021(16) 0.0165(16) -0.0026(17)
C6 0.0390(18) 0.055(2) 0.052(2) -0.0014(17) 0.0128(15) -0.0001(16)
C13 0.0418(18) 0.051(2) 0.0375(17) 0.0030(15) 0.0090(13) -0.0065(15)
C10 0.054(2) 0.045(2) 0.0446(19) 0.0049(15) 0.0132(15) -0.0031(16)
C16 0.081(3) 0.059(3) 0.056(2) -0.004(2) 0.010(2) -0.017(2)
C14 0.0442(19) 0.059(2) 0.0419(19) 0.0032(16) 0.0097(15) -0.0030(17)
C2 0.0346(16) 0.052(2) 0.0413(18) 0.0009(15) 0.0023(13) -0.0036(15)
C5 0.0409(19) 0.047(2) 0.072(2) -0.0079(19) 0.0101(17) -0.0008(16)
C22 0.0358(17) 0.056(2) 0.0415(18) -0.0033(15) 0.0071(13) -0.0022(15)
C21 0.0411(18) 0.0483(19) 0.0364(17) 0.0000(14) 0.0080(13) 0.0038(14)
C23 0.0332(16) 0.054(2) 0.0424(18) -0.0016(15) 0.0091(13) 0.0007(15)
C15 0.054(2) 0.071(3) 0.059(2) 0.000(2) 0.0088(18) -0.013(2)
C4 0.050(2) 0.047(2) 0.078(3) 0.0089(19) 0.0031(19) -0.0030(17)
C3 0.053(2) 0.054(2) 0.056(2) 0.0080(18) 0.0082(17) -0.0049(17)

loop_
_atom_type_symbol
_atom_type_description
_atom_type_scat_dispersion_real
_atom_type_scat_dispersion_imag
_atom_type_scat_source
Co Co 0.3494 0.9721 'International Tables Vol C Tables 4.2.6.8 and 6.1.1.4'
Cl Cl 0.1484 0.1585 'International Tables Vol C Tables 4.2.6.8 and 6.1.1.4'
O O 0.0106 0.0060 'International Tables Vol C Tables 4.2.6.8 and 6.1.1.4'
N N 0.0061 0.0033 'International Tables Vol C Tables 4.2.6.8 and 6.1.1.4'
C C 0.0033 0.0016 'International Tables Vol C Tables 4.2.6.8 and 6.1.1.4'
H H 0.0000 0.0000 'International Tables Vol C Tables 4.2.6.8 and 6.1.1.4'

loop_
_geom_angle_atom_site_label_1
_geom_angle_atom_site_label_2
_geom_angle_atom_site_label_3
_geom_angle
C21 C25 C27 110.7(3)
C21 C25 C28 110.8(3)
C27 C25 C28 108.0(3)
C21 C25 C26 109.1(3)
C27 C25 C26 110.2(3)
C28 C25 C26 108.0(3)
C36 C33 C9 110.5(3)
C36 C33 C34 108.4(3)
C9 C33 C34 111.0(3)
C36 C33 C35 109.6(3)
C9 C33 C35 109.1(3)
C34 C33 C35 108.3(3)
C23 C29 C32 111.9(3)
C23 C29 C31 109.0(3)
C32 C29 C31 109.7(4)
C23 C29 C30 110.2(3)
C32 C29 C30 107.8(4)
C31 C29 C30 108.3(3)
C38 C37 C11 109.9(3)
C38 C37 C40 109.0(4)
C11 C37 C40 110.9(3)
C38 C37 C39 109.4(4)
C11 C37 C39 109.2(3)
C40 C37 C39 108.4(4)
N1 Co1 N2 177.35(11)
N1 Co1 O2 85.58(10)
N2 Co1 O2 91.97(10)
N1 Co1 O1 86.18(10)
N2 Co1 O1 96.25(10)
O2 Co1 O1 171.68(9)
N1 Co1 O3 95.32(11)
N2 Co1 O3 85.69(11)
O2 Co1 O3 90.24(11)
O1 Co1 O3 91.67(11)
N1 Co1 O4 94.62(10)
N2 Co1 O4 84.31(10)
O2 Co1 O4 89.03(10)
O1 Co1 O4 90.49(10)
O3 Co1 O4 169.94(9)
C20 O4 Co1 111.8(2)
C8 O2 Co1 110.7(2)
C7 N1 C1 133.7(3)
C7 N1 Co1 113.5(2)
C1 N1 Co1 112.7(2)
C19 N2 C13 132.1(3)
C19 N2 Co1 114.6(2)
C13 N2 Co1 113.1(2)
C2 O1 Co1 109.68(19)
O2 C8 C7 118.2(3)
O2 C8 C9 121.6(3)
C7 C8 C9 120.1(3)
N1 C7 C8 111.1(2)
N1 C7 C12 128.9(3)
C8 C7 C12 120.0(3)
O4 C20 C21 123.1(3)
O4 C20 C19 117.7(3)
C21 C20 C19 119.1(3)
C18 C17 C16 121.8(4)
C18 C17 Cl2 119.4(3)
C16 C17 Cl2 118.8(3)
N2 C19 C24 129.1(3)
N2 C19 C20 110.7(3)
C24 C19 C20 120.1(3)
C14 O3 Co1 109.5(2)
C10 C9 C8 115.6(3)
C10 C9 C33 123.5(3)
C8 C9 C33 120.8(3)
N1 C1 C6 128.6(3)
N1 C1 C2 111.4(3)
C6 C1 C2 120.0(3)
C23 C24 C19 120.2(3)
C12 C11 C10 117.7(3)
C12 C11 C37 123.8(3)
C10 C11 C37 118.5(3)
C11 C12 C7 120.4(3)
C17 C18 C13 118.4(3)
C5 C6 C1 118.7(3)
N2 C13 C18 128.6(3)
N2 C13 C14 110.3(3)
C18 C13 C14 121.0(3)
C9 C10 C11 125.5(3)
C15 C16 C17 120.8(4)
O3 C14 C15 122.9(3)
O3 C14 C13 119.9(3)
C15 C14 C13 117.2(3)
O1 C2 C3 122.3(3)
O1 C2 C1 118.7(3)
C3 C2 C1 119.1(3)
C6 C5 C4 121.5(3)
C6 C5 Cl1 119.7(3)
C4 C5 Cl1 118.8(3)
C21 C22 C23 125.4(3)
C22 C21 C20 116.1(3)
C22 C21 C25 123.7(3)
C20 C21 C25 120.2(3)
C24 C23 C22 118.2(3)
C24 C23 C29 123.8(3)
C22 C23 C29 118.0(3)
C16 C15 C14 120.6(4)
C3 C4 C5 120.5(4)
C4 C3 C2 120.1(3)

loop_
_geom_bond_atom_site_label_1
_geom_bond_atom_site_label_2
_geom_bond_distance
C25 C21 1.531(4)
C25 C27 1.527(5)
C25 C28 1.537(5)
C25 C26 1.532(5)
C33 C36 1.527(5)
C33 C9 1.525(5)
C33 C34 1.532(5)
C33 C35 1.542(5)
C29 C23 1.526(4)
C29 C32 1.513(5)
C29 C31 1.520(6)
C29 C30 1.531(6)
C37 C38 1.524(6)
C37 C11 1.529(4)
C37 C40 1.521(6)
C37 C39 1.533(6)
Co1 N1 1.862(2)
Co1 N2 1.867(2)
Co1 O2 1.879(2)
Co1 O1 1.888(2)
Co1 O3 1.907(2)
Co1 O4 1.914(2)
Cl1 C5 1.734(4)
Cl2 C17 1.735(4)
O4 C20 1.278(3)
O2 C8 1.322(3)
N1 C7 1.356(4)
N1 C1 1.365(4)
N2 C19 1.338(4)
N2 C13 1.361(4)
O1 C2 1.322(4)
C8 C7 1.424(4)
C8 C9 1.427(4)
C7 C12 1.414(4)
C20 C21 1.429(4)
C20 C19 1.462(4)
C17 C18 1.358(5)
C17 C16 1.411(6)
C19 C24 1.419(4)
O3 C14 1.291(4)
C9 C10 1.373(4)
C1 C6 1.405(4)
C1 C2 1.428(4)
C24 C23 1.349(4)
C11 C12 1.363(4)
C11 C10 1.420(5)
C18 C13 1.405(5)
C6 C5 1.365(5)
C13 C14 1.445(4)
C16 C15 1.353(5)
C14 C15 1.416(5)
C2 C3 1.392(5)
C5 C4 1.400(5)
C22 C21 1.368(4)
C22 C23 1.447(4)
C4 C3 1.367(5)
